data_4519219
loop_
_publ_author_name
'Liu, Wansheng'
'Yang, Yi'
'Yang, Xiaojie'
'Peng, Yun-Lei'
'Cheng, Peng'
'Zhang, Zhenjie'
'Chen, Yao'

_publ_section_title
;
 Template-Directed Fabrication of Highly Efficient Metal-Organic Framework
 Photocatalysts.
;
_journal_issue 49
_journal_name_full 'ACS applied materials &amp; interfaces'
_journal_page_first 58619
_journal_page_last 58629
_journal_paper_doi 10.1021/acsami.1c17925
_journal_volume 13
_journal_year 2021
_chemical_formula_moiety 'C24 H12 Cl0.25 N3 O6 Zn1.5, C2 H6 N'
_chemical_formula_sum 'C26 H18 Cl0.25 N4 O6 Zn1.5'
_chemical_formula_weight 589.36
_chemical_name_systematic Zn-TATB
_space_group_crystal_system tetragonal
_space_group_IT_number 95
_space_group_name_Hall 'P 4cw 2c'
_space_group_name_H-M_alt 'P 43 2 2'
_atom_sites_solution_hydrogens difmap
_audit_creation_date 2021-01-18
_audit_creation_method
;
Olex2 1.3
(compiled 2020.11.12 svn.r5f609507 for OlexSys, GUI svn.r6226)
;
_cell_angle_alpha 90
_cell_angle_beta 90
_cell_angle_gamma 90
_cell_formula_units_Z 8
_cell_length_a 17.9580(2)
_cell_length_b 17.9580(2)
_cell_length_c 26.0252(5)
_cell_measurement_reflns_used 4927
_cell_measurement_temperature 120
_cell_measurement_theta_max 26.7070
_cell_measurement_theta_min 3.3260
_cell_volume 8392.9(2)
_computing_molecular_graphics 'Olex2 1.3 (Dolomanov et al., 2009)'
_computing_publication_material 'Olex2 1.3 (Dolomanov et al., 2009)'
_computing_structure_refinement 'SHELXL 2018/3 (Sheldrick, 2015)'
_computing_structure_solution 'SHELXT 2018/2 (Sheldrick, 2018)'
_diffrn_ambient_temperature 120
_diffrn_detector 'CCD area detector'
_diffrn_detector_area_resol_mean 5.6
_diffrn_detector_type 'Bruker SMART CCD 6000 area detector'
_diffrn_measured_fraction_theta_full 0.990
_diffrn_measured_fraction_theta_max 0.990
_diffrn_measurement_device 'three-circle diffractometer'
_diffrn_measurement_device_type 'Bruker SMART CCD 6000'
_diffrn_measurement_method '\w scans'
_diffrn_radiation_monochromator graphite
_diffrn_radiation_probe x-ray
_diffrn_radiation_type MoK\a
_diffrn_radiation_wavelength 0.71073
_diffrn_reflns_av_R_equivalents 0.0439
_diffrn_reflns_av_unetI/netI 0.0634
_diffrn_reflns_Laue_measured_fraction_full 0.990
_diffrn_reflns_Laue_measured_fraction_max 0.990
_diffrn_reflns_limit_h_max 18
_diffrn_reflns_limit_h_min -15
_diffrn_reflns_limit_k_max 13
_diffrn_reflns_limit_k_min -20
_diffrn_reflns_limit_l_max 28
_diffrn_reflns_limit_l_min -30
_diffrn_reflns_number 16413
_diffrn_reflns_point_group_measured_fraction_full 0.986
_diffrn_reflns_point_group_measured_fraction_max 0.986
_diffrn_reflns_theta_full 24.495
_diffrn_reflns_theta_max 24.495
_diffrn_reflns_theta_min 3.131
_diffrn_source 'sealed X-ray tube'
_diffrn_source_target Mo
_exptl_absorpt_coefficient_mu 0.910
_exptl_absorpt_correction_T_max 1.00000
_exptl_absorpt_correction_T_min 0.67689
_exptl_absorpt_correction_type multi-scan
_exptl_crystal_colour 'clear light red'
_exptl_crystal_colour_lustre clear
_exptl_crystal_colour_modifier light
_exptl_crystal_colour_primary red
_exptl_crystal_density_diffrn 0.933
_exptl_crystal_description plate
_exptl_crystal_F_000 2394
_exptl_crystal_size_max 0.2
_exptl_crystal_size_mid 0.2
_exptl_crystal_size_min 0.2
_refine_diff_density_max 1.208
_refine_diff_density_min -0.971
_refine_diff_density_rms 0.094
_refine_ls_abs_structure_details
;
 Flack x determined using 2146 quotients [(I+)-(I-)]/[(I+)+(I-)]
 (Parsons, Flack and Wagner, Acta Cryst. B69 (2013) 249-259).
;
_refine_ls_abs_structure_Flack 0.019(10)
_refine_ls_extinction_method none
_refine_ls_goodness_of_fit_ref 1.072
_refine_ls_hydrogen_treatment constr
_refine_ls_matrix_type full
_refine_ls_number_parameters 371
_refine_ls_number_reflns 6898
_refine_ls_number_restraints 64
_refine_ls_restrained_S_all 1.083
_refine_ls_R_factor_all 0.0660
_refine_ls_R_factor_gt 0.0540
_refine_ls_shift/su_max 0.001
_refine_ls_shift/su_mean 0.000
_refine_ls_structure_factor_coef Fsqd
_refine_ls_weighting_details 'w=1/[\s^2^(Fo^2^)+(0.0826P)^2^+15.7468P] where P=(Fo^2^+2Fc^2^)/3'
_refine_ls_weighting_scheme calc
_refine_ls_wR_factor_gt 0.1547
_refine_ls_wR_factor_ref 0.1633
_reflns_Friedel_coverage 0.742
_reflns_Friedel_fraction_full 0.979
_reflns_Friedel_fraction_max 0.979
_reflns_number_gt 5776
_reflns_number_total 6898
_reflns_threshold_expression 'I > 2\s(I)'
_cod_data_source_file am1c17925_si_005.cif
_cod_data_source_block NKMOF-9-Zn
_cod_original_formula_sum 'C26 H18 Cl0.25 N4 O6 Zn1.50'
_cod_database_code 4519219
_shelx_shelxl_version_number 2018/3
_shelx_space_group_comment
;
The symmetry employed for this shelxl refinement is uniquely defined
by the following loop, which should always be used as a source of
symmetry information in preference to the above space-group names.
They are only intended as comments.
;
_shelx_estimated_absorpt_t_max 0.839
_shelx_estimated_absorpt_t_min 0.839
_olex2_refinement_description
;
1. Fixed Uiso
 At 1.2 times of:
  All C(H) groups
 At 1.5 times of:
  All C(H,H,H) groups
2. Restrained distances
 N2-C60 = N2-C13
 1.445 with sigma of 0.0001
 C60-C13
 2.5 with sigma of 0.001
 N1-C7 \\sim N1-C2
 with sigma of 0.001
3. Uiso/Uaniso restraints and constraints
Uanis(C13) \\sim Ueq, Uanis(N2) \\sim Ueq, Uanis(C60) \\sim Ueq: with sigma of
0.001 and sigma for terminal atoms of 0.002
Uanis(C7) \\sim Ueq, Uanis(N1) \\sim Ueq, Uanis(C2) \\sim Ueq: with sigma of
0.01 and sigma for terminal atoms of 0.02
Uanis(C00J) \\sim Ueq: with sigma of 0.01 and sigma for terminal atoms of 0.02
4. Rigid body (RIGU) restrains
 C13, N2, C60
 with sigma for 1-2 distances of 0.001 and sigma for 1-3 distances of 0.001
 C2, N1, C7
 with sigma for 1-2 distances of 0.001 and sigma for 1-3 distances of 0.001
5. Others
 Fixed Sof: Cl00(0.25) N1(0.5) C2(0.5) H2A(0.5) H2B(0.5) H2C(0.5) C7(0.5)
 H7A(0.5) H7B(0.5) H7C(0.5) N2(0.5) C13(0.5) H13A(0.5) H13B(0.5) H13C(0.5)
 C60(0.5) H60A(0.5) H60B(0.5) H60C(0.5)
6.a Riding coordinates:
 C00I(H00I), C00J(H00J), C00L(H00L), C00M(H00M), C00O(H00O), C00Q(H00Q),
 C00S(H00S), C00V(H00V), C00W(H00W), C00X(H00X), C00Z(H00Z), C010(H010), C2(H2A,
 H2B,H2C), C7(H7A,H7B,H7C), C13(H13A,H13B,H13C), C60(H60A,H60B,H60C)
;
_olex2_submission_special_instructions 'No special instructions were received'

loop_
_space_group_symop_operation_xyz
'x, y, z'
'-y, x, z+3/4'
'-x, -y, z+1/2'
'y, -x, z+1/4'
'x, -y, -z+1/2'
'-x, y, -z'
'y, x, -z+1/4'
'-y, -x, -z+3/4'

loop_
_atom_site_label
_atom_site_type_symbol
_atom_site_fract_x
_atom_site_fract_y
_atom_site_fract_z
_atom_site_U_iso_or_equiv
_atom_site_adp_type
_atom_site_occupancy
_atom_site_site_symmetry_order
_atom_site_calc_flag
_atom_site_refinement_flags_posn
_atom_site_refinement_flags_adp
_atom_site_refinement_flags_occupancy
_atom_site_disorder_assembly
_atom_site_disorder_group
Zn1 Zn 0.500000 0.24710(7) 1.000000 0.0152(3) Uani 1 2 d S T P . .
Zn02 Zn 0.66818(5) 0.24875(5) 0.92240(3) 0.0183(2) Uani 1 1 d . . . . .
O003 O 0.4222(3) 0.6668(3) 0.4966(2) 0.0237(12) Uani 1 1 d . . . . .
Cl00 Cl 0.7525(3) 0.2475(3) 0.875000 0.0479(15) Uani 0.5 2 d S T P . .
O005 O 0.5914(3) 0.2887(3) 0.8767(2) 0.0258(13) Uani 1 1 d . . . . .
O006 O -0.1688(3) 0.4147(3) 0.74437(19) 0.0243(12) Uani 1 1 d . . . . .
O007 O 0.4967(3) 0.2393(3) 0.92040(18) 0.0260(12) Uani 1 1 d . . . . .
O008 O 0.3026(3) 0.6950(3) 0.4843(2) 0.0254(13) Uani 1 1 d . . . . .
O009 O -0.1412(3) 0.3439(3) 0.8125(2) 0.0275(14) Uani 1 1 d . . . . .
C00A C 0.5230(5) 0.2745(4) 0.8839(3) 0.0226(18) Uani 1 1 d . . . . .
C00B C 0.3545(4) 0.6620(4) 0.5076(3) 0.0194(17) Uani 1 1 d . . . . .
N00C N 0.2369(4) 0.3765(5) 0.7520(3) 0.044(2) Uani 1 1 d . . . . .
N00D N 0.3308(4) 0.4359(5) 0.7022(3) 0.0371(19) Uani 1 1 d . . . . .
C00E C -0.1242(5) 0.3821(4) 0.7725(3) 0.0232(18) Uani 1 1 d . . . . .
C00F C 0.4690(5) 0.3026(4) 0.8445(3) 0.0232(18) Uani 1 1 d . . . . .
C00G C -0.0424(4) 0.3866(5) 0.7597(3) 0.0262(19) Uani 1 1 d . . . . .
C00H C 0.3332(4) 0.6120(4) 0.5516(3) 0.0216(17) Uani 1 1 d . . . . .
C00I C 0.3954(5) 0.2773(5) 0.8462(3) 0.028(2) Uani 1 1 d . . . . .
H00I H 0.380375 0.242390 0.870449 0.034 Uiso 1 1 d R U . . .
C00J C 0.4914(4) 0.3542(5) 0.8071(3) 0.031(2) Uani 1 1 d . U . . .
H00J H 0.540373 0.371106 0.806609 0.037 Uiso 1 1 d R U . . .
N00K N 0.2021(4) 0.4554(5) 0.6829(3) 0.045(2) Uani 1 1 d . . . . .
C00L C 0.3880(4) 0.5721(4) 0.5769(3) 0.0229(18) Uani 1 1 d . . . . .
H00L H 0.437186 0.576633 0.566142 0.027 Uiso 1 1 d R U . . .
C00M C 0.3705(5) 0.5255(5) 0.6174(3) 0.029(2) Uani 1 1 d . . . . .
H00M H 0.407952 0.500499 0.634970 0.035 Uiso 1 1 d R U . . .
C00N C 0.3648(4) 0.3590(5) 0.7750(3) 0.031(2) Uani 1 1 d . . . . .
C00O C 0.3449(5) 0.3060(5) 0.8119(3) 0.033(2) Uani 1 1 d . . . . .
H00O H 0.296020 0.289000 0.812918 0.040 Uiso 1 1 d R U . . .
C00P C 0.2771(5) 0.4669(6) 0.6745(4) 0.043(3) Uani 1 1 d . . . . .
C00Q C 0.0113(5) 0.3598(6) 0.7937(4) 0.043(3) Uani 1 1 d . . . . .
H00Q H -0.002865 0.338235 0.824726 0.051 Uiso 1 1 d R U . . .
C00R C 0.2963(5) 0.5154(6) 0.6315(4) 0.039(2) Uani 1 1 d . . . . .
C00S C -0.0216(5) 0.4203(6) 0.7145(4) 0.043(3) Uani 1 1 d . . . . .
H00S H -0.058213 0.441101 0.693700 0.051 Uiso 1 1 d R U . . .
C00T C 0.3084(5) 0.3909(6) 0.7405(4) 0.042(3) Uani 1 1 d . . . . .
C00U C 0.1877(5) 0.4112(6) 0.7230(4) 0.044(3) Uani 1 1 d . . . . .
C00V C 0.4390(5) 0.3822(6) 0.7724(4) 0.039(2) Uani 1 1 d . . . . .
H00V H 0.453590 0.415963 0.747224 0.047 Uiso 1 1 d R U . . .
C00W C 0.0867(5) 0.3666(6) 0.7804(4) 0.048(3) Uani 1 1 d . . . . .
H00W H 0.122884 0.348149 0.802573 0.058 Uiso 1 1 d R U . . .
C00X C 0.2587(5) 0.6059(5) 0.5661(3) 0.038(2) Uani 1 1 d . . . . .
H00X H 0.221901 0.633167 0.549404 0.046 Uiso 1 1 d R U . . .
C00Y C 0.1070(5) 0.4015(6) 0.7361(4) 0.045(3) Uani 1 1 d . . . . .
C00Z C 0.0521(5) 0.4282(6) 0.7022(4) 0.047(3) Uani 1 1 d . . . . .
H00Z H 0.065467 0.448438 0.670633 0.057 Uiso 1 1 d R U . . .
C010 C 0.2403(5) 0.5555(6) 0.6058(3) 0.042(3) Uani 1 1 d . . . . .
H010 H 0.190973 0.550764 0.616088 0.050 Uiso 1 1 d R U . . .
N1 N -0.0539(9) 0.4067(14) 0.9329(7) 0.082(6) Uani 0.5 1 d D U P . .
C2 C -0.1240(15) 0.388(2) 0.9436(12) 0.111(10) Uani 0.5 1 d D U P . .
H2A H -0.148971 0.383032 0.911130 0.167 Uiso 0.5 1 d R U P . .
H2B H -0.128491 0.342702 0.962640 0.167 Uiso 0.5 1 d R U P . .
H2C H -0.146251 0.428162 0.962640 0.167 Uiso 0.5 1 d R U P . .
C7 C 0.0151(16) 0.433(2) 0.9282(13) 0.122(11) Uani 0.5 1 d D U P . .
H7A H 0.030111 0.433503 0.892812 0.183 Uiso 0.5 1 d R U P . .
H7B H 0.031331 0.477313 0.944892 0.183 Uiso 0.5 1 d R U P . .
H7C H 0.037181 0.390213 0.944892 0.183 Uiso 0.5 1 d R U P . .
N2 N 0.0058(3) 0.0645(4) 0.65518(16) 0.053(4) Uani 0.5 1 d D U P . .
C13 C -0.0077(7) 0.1013(5) 0.60671(19) 0.074(4) Uani 0.5 1 d D U P . .
H13A H -0.034844 0.066006 0.584913 0.111 Uiso 0.5 1 d R U P . .
H13B H 0.039816 0.114006 0.590423 0.111 Uiso 0.5 1 d R U P . .
H13C H -0.037494 0.146556 0.611173 0.111 Uiso 0.5 1 d R U P . .
C60 C 0.0678(3) 0.0875(7) 0.6869(3) 0.079(4) Uani 0.5 1 d D U P . .
H60A H 0.114969 0.072532 0.671006 0.118 Uiso 0.5 1 d R U P . .
H60B H 0.077129 0.105812 0.721726 0.118 Uiso 0.5 1 d R U P . .
H60C H 0.044769 0.127002 0.666326 0.118 Uiso 0.5 1 d R U P . .

loop_
_atom_site_aniso_label
_atom_site_aniso_U_11
_atom_site_aniso_U_22
_atom_site_aniso_U_33
_atom_site_aniso_U_23
_atom_site_aniso_U_13
_atom_site_aniso_U_12
Zn1 0.0172(6) 0.0147(6) 0.0138(5) 0.000 0.0007(5) 0.000
Zn02 0.0200(5) 0.0183(4) 0.0166(4) 0.0012(4) 0.0007(3) -0.0012(4)
O003 0.019(3) 0.019(3) 0.033(3) 0.005(3) 0.004(3) -0.009(2)
Cl00 0.048(2) 0.048(2) 0.047(4) 0.007(2) 0.007(2) -0.008(4)
O005 0.020(3) 0.035(3) 0.023(3) 0.006(3) 0.000(2) 0.001(2)
O006 0.022(3) 0.029(3) 0.021(3) 0.004(3) 0.002(3) 0.004(3)
O007 0.029(3) 0.032(3) 0.016(3) -0.001(3) -0.004(2) -0.013(2)
O008 0.031(3) 0.025(3) 0.020(3) 0.002(2) 0.006(2) -0.005(3)
O009 0.016(3) 0.038(4) 0.029(3) 0.012(3) 0.002(2) 0.002(2)
C00A 0.028(5) 0.026(4) 0.014(4) -0.002(3) 0.000(3) -0.001(3)
C00B 0.023(4) 0.018(4) 0.017(4) -0.001(3) 0.000(3) 0.000(3)
N00C 0.017(4) 0.074(6) 0.041(4) 0.036(4) -0.001(4) 0.004(4)
N00D 0.016(4) 0.062(5) 0.033(4) 0.026(4) 0.004(3) 0.006(4)
C00E 0.025(4) 0.021(4) 0.024(4) 0.001(4) 0.004(4) -0.002(3)
C00F 0.028(4) 0.024(4) 0.018(4) 0.008(3) 0.005(3) 0.007(3)
C00G 0.017(4) 0.028(5) 0.033(5) 0.014(4) 0.003(4) 0.005(3)
C00H 0.016(4) 0.030(4) 0.019(4) 0.005(3) 0.000(3) -0.001(3)
C00I 0.032(5) 0.030(5) 0.022(4) 0.009(4) 0.003(4) -0.002(4)
C00J 0.008(4) 0.045(5) 0.041(5) 0.014(4) 0.007(4) 0.001(4)
N00K 0.017(4) 0.066(6) 0.053(5) 0.038(5) 0.003(4) -0.001(4)
C00L 0.020(4) 0.028(4) 0.020(4) -0.005(4) 0.002(3) -0.003(3)
C00M 0.018(4) 0.036(5) 0.033(5) 0.014(4) 0.002(4) 0.001(4)
C00N 0.011(4) 0.054(6) 0.030(5) 0.019(4) 0.006(4) 0.005(4)
C00O 0.018(4) 0.044(5) 0.039(5) 0.015(4) 0.007(4) -0.001(4)
C00P 0.017(4) 0.070(7) 0.041(5) 0.025(5) 0.007(4) 0.006(4)
C00Q 0.028(5) 0.068(7) 0.032(5) 0.033(5) -0.001(4) -0.001(5)
C00R 0.031(5) 0.056(7) 0.031(5) 0.020(5) 0.002(4) 0.004(4)
C00S 0.022(5) 0.068(7) 0.038(5) 0.029(5) -0.003(4) 0.008(5)
C00T 0.026(5) 0.063(7) 0.037(5) 0.031(5) 0.002(4) 0.007(4)
C00U 0.017(5) 0.064(7) 0.051(6) 0.029(6) 0.003(4) -0.001(5)
C00V 0.024(5) 0.062(7) 0.031(5) 0.032(5) 0.004(4) 0.006(4)
C00W 0.014(4) 0.081(8) 0.049(6) 0.042(6) -0.004(4) -0.003(5)
C00X 0.025(5) 0.055(6) 0.035(5) 0.025(4) -0.003(4) -0.006(4)
C00Y 0.019(5) 0.069(7) 0.046(6) 0.033(5) 0.003(4) 0.006(5)
C00Z 0.030(5) 0.069(8) 0.043(6) 0.024(6) 0.008(5) 0.009(5)
C010 0.013(5) 0.072(7) 0.041(5) 0.035(5) 0.001(4) 0.000(4)
N1 0.091(9) 0.114(13) 0.041(9) 0.005(9) -0.018(8) -0.022(9)
C2 0.095(10) 0.17(2) 0.067(15) 0.005(16) -0.016(11) -0.037(12)
C7 0.106(10) 0.18(2) 0.078(17) -0.012(18) -0.006(12) -0.052(13)
N2 0.053(4) 0.052(4) 0.055(4) -0.0019(13) 0.0029(13) 0.0013(14)
C13 0.075(5) 0.075(5) 0.071(4) 0.006(3) -0.002(2) 0.002(3)
C60 0.075(5) 0.082(5) 0.079(5) -0.004(3) -0.009(3) -0.004(3)

loop_
_atom_type_symbol
_atom_type_description
_atom_type_scat_dispersion_real
_atom_type_scat_dispersion_imag
_atom_type_scat_source
C C 0.0033 0.0016 'International Tables Vol C Tables 4.2.6.8 and 6.1.1.4'
H H 0.0000 0.0000 'International Tables Vol C Tables 4.2.6.8 and 6.1.1.4'
Cl Cl 0.1484 0.1585 'International Tables Vol C Tables 4.2.6.8 and 6.1.1.4'
N N 0.0061 0.0033 'International Tables Vol C Tables 4.2.6.8 and 6.1.1.4'
O O 0.0106 0.0060 'International Tables Vol C Tables 4.2.6.8 and 6.1.1.4'
Zn Zn 0.2839 1.4301 'International Tables Vol C Tables 4.2.6.8 and 6.1.1.4'

loop_
_geom_angle_atom_site_label_1
_geom_angle_atom_site_label_2
_geom_angle_atom_site_label_3
_geom_angle
_geom_angle_site_symmetry_1
_geom_angle_site_symmetry_3
_geom_angle_publ_flag
O003 Zn1 O003 84.3(3) 3_665 5_566 ?
O006 Zn1 O003 171.6(2) 8_656 5_566 ?
O006 Zn1 O003 90.6(2) 4 5_566 ?
O006 Zn1 O003 171.6(2) 4 3_665 ?
O006 Zn1 O003 90.6(2) 8_656 3_665 ?
O006 Zn1 O006 95.2(3) 4 8_656 ?
O007 Zn1 O003 91.6(2) . 3_665 ?
O007 Zn1 O003 94.2(2) . 5_566 ?
O007 Zn1 O003 91.6(2) 6_657 5_566 ?
O007 Zn1 O003 94.2(2) 6_657 3_665 ?
O007 Zn1 O006 82.1(2) . 4 ?
O007 Zn1 O006 92.6(2) . 8_656 ?
O007 Zn1 O006 82.1(2) 6_657 8_656 ?
O007 Zn1 O006 92.6(2) 6_657 4 ?
O007 Zn1 O007 172.2(3) . 6_657 ?
Cl00 Zn02 O005 99.6(2) . . ?
Cl00 Zn02 O008 108.39(18) . 3_665 ?
Cl00 Zn02 O009 101.5(2) . 8_656 ?
O005 Zn02 O008 119.7(2) . 3_665 ?
O005 Zn02 O009 113.6(2) . 8_656 ?
O008 Zn02 O009 111.4(2) 3_665 8_656 ?
C00B O003 Zn1 133.7(5) . 3_664 ?
Zn02 Cl00 Zn02 112.4(4) 8_666 . ?
C00A O005 Zn02 121.2(5) . . ?
C00E O006 Zn1 138.2(5) . 2_554 ?
C00A O007 Zn1 136.2(5) . . ?
C00B O008 Zn02 115.8(5) . 3_664 ?
C00E O009 Zn02 116.8(5) . 8_566 ?
O005 C00A C00F 117.2(7) . . ?
O007 C00A O005 126.0(7) . . ?
O007 C00A C00F 116.8(7) . . ?
O003 C00B O008 125.3(7) . . ?
O003 C00B C00H 117.5(7) . . ?
O008 C00B C00H 117.2(7) . . ?
C00U N00C C00T 115.0(8) . . ?
C00P N00D C00T 115.9(7) . . ?
O006 C00E O009 125.5(7) . . ?
O006 C00E C00G 118.4(7) . . ?
O009 C00E C00G 116.1(7) . . ?
C00I C00F C00A 118.8(7) . . ?
C00I C00F C00J 120.5(7) . . ?
C00J C00F C00A 120.8(7) . . ?
C00Q C00G C00E 120.9(7) . . ?
C00S C00G C00E 118.5(7) . . ?
C00S C00G C00Q 120.5(8) . . ?
C00L C00H C00B 119.3(7) . . ?
C00L C00H C00X 120.8(7) . . ?
C00X C00H C00B 119.8(7) . . ?
C00F C00I H00I 120.9 . . ?
C00O C00I C00F 118.9(8) . . ?
C00O C00I H00I 120.2 . . ?
C00F C00J H00J 119.7 . . ?
C00V C00J C00F 119.5(8) . . ?
C00V C00J H00J 120.7 . . ?
C00U N00K C00P 113.7(8) . . ?
C00H C00L H00L 119.2 . . ?
C00M C00L C00H 121.0(8) . . ?
C00M C00L H00L 119.9 . . ?
C00L C00M H00M 120.3 . . ?
C00L C00M C00R 119.8(8) . . ?
C00R C00M H00M 120.0 . . ?
C00O C00N C00T 120.5(8) . . ?
C00V C00N C00O 118.7(8) . . ?
C00V C00N C00T 120.8(8) . . ?
C00I C00O C00N 122.2(8) . . ?
C00I C00O H00O 118.8 . . ?
C00N C00O H00O 119.0 . . ?
N00D C00P N00K 124.2(8) . . ?
N00D C00P C00R 119.7(8) . . ?
N00K C00P C00R 116.1(8) . . ?
C00G C00Q H00Q 120.4 . . ?
C00G C00Q C00W 118.7(8) . . ?
C00W C00Q H00Q 120.9 . . ?
C00M C00R C00P 120.3(8) . . ?
C00M C00R C010 119.5(8) . . ?
C010 C00R C00P 120.1(8) . . ?
C00G C00S H00S 118.8 . . ?
C00Z C00S C00G 120.6(8) . . ?
C00Z C00S H00S 120.4 . . ?
N00C C00T N00D 124.4(8) . . ?
N00C C00T C00N 116.7(7) . . ?
N00D C00T C00N 118.7(8) . . ?
N00C C00U N00K 126.7(8) . . ?
N00C C00U C00Y 117.5(8) . . ?
N00K C00U C00Y 115.8(8) . . ?
C00J C00V H00V 120.0 . . ?
C00N C00V C00J 120.2(8) . . ?
C00N C00V H00V 119.8 . . ?
C00Q C00W H00W 119.4 . . ?
C00Y C00W C00Q 120.6(8) . . ?
C00Y C00W H00W 120.1 . . ?
C00H C00X H00X 120.9 . . ?
C00H C00X C010 118.2(8) . . ?
C010 C00X H00X 120.9 . . ?
C00W C00Y C00U 120.4(8) . . ?
C00W C00Y C00Z 120.0(9) . . ?
C00Z C00Y C00U 119.6(8) . . ?
C00S C00Z C00Y 119.7(9) . . ?
C00S C00Z H00Z 119.7 . . ?
C00Y C00Z H00Z 120.5 . . ?
C00R C010 C00X 120.6(8) . . ?
C00R C010 H010 119.8 . . ?
C00X C010 H010 119.5 . . ?
C7 N1 C2 171(3) . . ?
N1 C2 H2A 106.4 . . ?
N1 C2 H2B 113.6 . . ?
N1 C2 H2C 108.4 . . ?
H2A C2 H2B 109.5 . . ?
H2A C2 H2C 109.4 . . ?
H2B C2 H2C 109.5 . . ?
N1 C7 H7A 110.9 . . ?
N1 C7 H7B 122.3 . . ?
N1 C7 H7C 93.8 . . ?
H7A C7 H7B 109.5 . . ?
H7A C7 H7C 109.5 . . ?
H7B C7 H7C 109.5 . . ?
C13 N2 C60 119.76(11) . . ?
C13 N2 H60C 83.9 . . ?
C60 N2 H60C 40.8 . . ?
N2 C13 H13A 107.0 . . ?
N2 C13 H13B 109.8 . . ?
N2 C13 H13C 111.6 . . ?
H13A C13 H13B 109.5 . . ?
H13A C13 H13C 109.5 . . ?
H13B C13 H13C 109.5 . . ?
N2 C60 H60A 110.3 . . ?
N2 C60 H60B 139.2 . . ?
N2 C60 H60C 64.6 . . ?
H60A C60 H60B 109.5 . . ?
H60A C60 H60C 109.5 . . ?
H60B C60 H60C 109.5 . . ?

loop_
_geom_bond_atom_site_label_1
_geom_bond_atom_site_label_2
_geom_bond_distance
_geom_bond_site_symmetry_2
_geom_bond_publ_flag
Zn1 O003 2.085(5) 5_566 ?
Zn1 O003 2.085(5) 3_665 ?
Zn1 O006 2.085(6) 4 ?
Zn1 O006 2.085(6) 8_656 ?
Zn1 O007 2.077(5) 6_657 ?
Zn1 O007 2.077(5) . ?
Zn02 Cl00 1.953(5) . ?
Zn02 O005 1.958(5) . ?
Zn02 O008 1.974(5) 3_665 ?
Zn02 O009 1.984(5) 8_656 ?
O003 C00B 1.252(9) . ?
O005 C00A 1.268(10) . ?
O006 C00E 1.233(9) . ?
O007 C00A 1.235(9) . ?
O008 C00B 1.259(9) . ?
O009 C00E 1.283(9) . ?
C00A C00F 1.498(11) . ?
C00B C00H 1.505(11) . ?
N00C C00T 1.343(11) . ?
N00C C00U 1.319(11) . ?
N00D C00P 1.324(11) . ?
N00D C00T 1.346(11) . ?
C00E C00G 1.508(11) . ?
C00F C00I 1.398(12) . ?
C00F C00J 1.404(11) . ?
C00G C00Q 1.395(12) . ?
C00G C00S 1.374(12) . ?
C00H C00L 1.384(11) . ?
C00H C00X 1.394(12) . ?
C00I H00I 0.9303 . ?
C00I C00O 1.372(12) . ?
C00J H00J 0.9302 . ?
C00J C00V 1.398(12) . ?
N00K C00P 1.380(11) . ?
N00K C00U 1.335(12) . ?
C00L H00L 0.9303 . ?
C00L C00M 1.382(11) . ?
C00M H00M 0.9300 . ?
C00M C00R 1.394(12) . ?
C00N C00O 1.398(12) . ?
C00N C00T 1.470(12) . ?
C00N C00V 1.397(12) . ?
C00O H00O 0.9299 . ?
C00P C00R 1.462(13) . ?
C00Q H00Q 0.9302 . ?
C00Q C00W 1.403(13) . ?
C00R C010 1.404(12) . ?
C00S H00S 0.9298 . ?
C00S C00Z 1.369(13) . ?
C00U C00Y 1.499(12) . ?
C00V H00V 0.9300 . ?
C00W H00W 0.9306 . ?
C00W C00Y 1.362(13) . ?
C00X H00X 0.9304 . ?
C00X C010 1.412(12) . ?
C00Y C00Z 1.407(13) . ?
C00Z H00Z 0.9299 . ?
C010 H010 0.9301 . ?
N1 C2 1.33(2) . ?
N1 C7 1.33(2) . ?
C2 H2A 0.9601 . ?
C2 H2B 0.9598 . ?
C2 H2C 0.9599 . ?
C7 H7A 0.9597 . ?
C7 H7B 0.9596 . ?
C7 H7C 0.9603 . ?
N2 C13 1.44501(14) . ?
N2 C60 1.44500(15) . ?
N2 H60C 1.3547 . ?
C13 H13A 0.9804 . ?
C13 H13B 0.9798 . ?
C13 H13C 0.9798 . ?
C60 H60A 0.9800 . ?
C60 H60B 0.9801 . ?
C60 H60C 0.9801 . ?

loop_
_geom_torsion_atom_site_label_1
_geom_torsion_atom_site_label_2
_geom_torsion_atom_site_label_3
_geom_torsion_atom_site_label_4
_geom_torsion
_geom_torsion_site_symmetry_1
_geom_torsion_site_symmetry_2
_geom_torsion_site_symmetry_3
_geom_torsion_site_symmetry_4
_geom_torsion_publ_flag
Zn1 O003 C00B O008 66.9(10) 3_664 . . . ?
Zn1 O003 C00B C00H -114.1(7) 3_664 . . . ?
Zn1 O006 C00E O009 61.7(12) 2_554 . . . ?
Zn1 O006 C00E C00G -118.3(8) 2_554 . . . ?
Zn1 O007 C00A O005 55.5(12) . . . . ?
Zn1 O007 C00A C00F -124.7(7) . . . . ?
Zn02 O005 C00A O007 4.5(11) . . . . ?
Zn02 O005 C00A C00F -175.4(5) . . . . ?
Zn02 O008 C00B O003 5.4(10) 3_664 . . . ?
Zn02 O008 C00B C00H -173.6(5) 3_664 . . . ?
Zn02 O009 C00E O006 3.8(11) 8_566 . . . ?
Zn02 O009 C00E C00G -176.3(6) 8_566 . . . ?
O003 C00B C00H C00L -1.9(11) . . . . ?
O003 C00B C00H C00X 178.6(8) . . . . ?
O005 C00A C00F C00I 169.0(8) . . . . ?
O005 C00A C00F C00J -11.8(12) . . . . ?
O006 C00E C00G C00Q 171.0(9) . . . . ?
O006 C00E C00G C00S -6.5(13) . . . . ?
O007 C00A C00F C00I -10.9(11) . . . . ?
O007 C00A C00F C00J 168.3(8) . . . . ?
O008 C00B C00H C00L 177.2(7) . . . . ?
O008 C00B C00H C00X -2.3(11) . . . . ?
O009 C00E C00G C00Q -8.9(13) . . . . ?
O009 C00E C00G C00S 173.5(8) . . . . ?
C00A C00F C00I C00O 176.7(8) . . . . ?
C00A C00F C00J C00V -177.0(8) . . . . ?
C00B C00H C00L C00M -179.9(7) . . . . ?
C00B C00H C00X C010 176.7(8) . . . . ?
N00C C00U C00Y C00W 8.7(18) . . . . ?
N00C C00U C00Y C00Z -170.8(11) . . . . ?
N00D C00P C00R C00M 4.1(16) . . . . ?
N00D C00P C00R C010 -172.4(10) . . . . ?
C00E C00G C00Q C00W -178.8(9) . . . . ?
C00E C00G C00S C00Z 177.5(10) . . . . ?
C00F C00I C00O C00N 0.7(14) . . . . ?
C00F C00J C00V C00N 0.1(15) . . . . ?
C00G C00Q C00W C00Y 2.8(17) . . . . ?
C00G C00S C00Z C00Y 0.0(18) . . . . ?
C00H C00L C00M C00R 3.3(13) . . . . ?
C00H C00X C010 C00R 3.0(15) . . . . ?
C00I C00F C00J C00V 2.2(14) . . . . ?
C00J C00F C00I C00O -2.6(13) . . . . ?
N00K C00P C00R C00M -174.8(10) . . . . ?
N00K C00P C00R C010 8.8(16) . . . . ?
N00K C00U C00Y C00W -170.5(11) . . . . ?
N00K C00U C00Y C00Z 10.0(17) . . . . ?
C00L C00H C00X C010 -2.7(13) . . . . ?
C00L C00M C00R C00P -179.4(9) . . . . ?
C00L C00M C00R C010 -2.9(15) . . . . ?
C00M C00R C010 C00X -0.2(16) . . . . ?
C00O C00N C00T N00C 11.1(15) . . . . ?
C00O C00N C00T N00D -173.3(9) . . . . ?
C00O C00N C00V C00J -1.9(15) . . . . ?
C00P N00D C00T N00C -0.4(16) . . . . ?
C00P N00D C00T C00N -175.6(10) . . . . ?
C00P N00K C00U N00C -3.4(18) . . . . ?
C00P N00K C00U C00Y 175.7(10) . . . . ?
C00P C00R C010 C00X 176.3(10) . . . . ?
C00Q C00G C00S C00Z 0.0(16) . . . . ?
C00Q C00W C00Y C00U 177.7(11) . . . . ?
C00Q C00W C00Y C00Z -2.8(19) . . . . ?
C00S C00G C00Q C00W -1.4(16) . . . . ?
C00T N00C C00U N00K 3.1(18) . . . . ?
C00T N00C C00U C00Y -176.0(11) . . . . ?
C00T N00D C00P N00K 0.0(16) . . . . ?
C00T N00D C00P C00R -178.8(10) . . . . ?
C00T C00N C00O C00I -177.2(9) . . . . ?
C00T C00N C00V C00J 176.8(10) . . . . ?
C00U N00C C00T N00D -1.0(17) . . . . ?
C00U N00C C00T C00N 174.3(10) . . . . ?
C00U N00K C00P N00D 1.7(17) . . . . ?
C00U N00K C00P C00R -179.5(10) . . . . ?
C00U C00Y C00Z C00S -179.1(11) . . . . ?
C00V C00N C00O C00I 1.6(15) . . . . ?
C00V C00N C00T N00C -167.6(10) . . . . ?
C00V C00N C00T N00D 8.0(16) . . . . ?
C00W C00Y C00Z C00S 1.4(19) . . . . ?
C00X C00H C00L C00M -0.4(12) . . . . ?

loop_
_smtbx_masks_void_nr
_smtbx_masks_void_average_x
_smtbx_masks_void_average_y
_smtbx_masks_void_average_z
_smtbx_masks_void_volume
_smtbx_masks_void_count_electrons
_smtbx_masks_void_content
1 0.000 0.000 -0.586 3642.8 0.0 ?
